data_7704309
loop_
_publ_author_name
'Sugahara, Tomohiro'
'Espinosa Ferao, Arturo'
'Rey Planells, Alicia'
'Guo, Jing-Dong'
'Aoyama, Shin'
'Igawa, Kazunobu'
'Tomooka, Katsuhiko'
'Sasamori, Takahiro'
'Hashizume, Daisuke'
'Nagase, Shigeru'
'Tokitoh, Norihiro'

_publ_section_title
;
 1,2-Insertion reactions of alkynes into Ge-C bonds of arylbromogermylene.
;
_journal_issue 21
_journal_name_full 'Dalton transactions (Cambridge, England : 2003)'
_journal_page_first 7189
_journal_page_last 7196
_journal_paper_doi 10.1039/d0dt01223h
_journal_volume 49
_journal_year 2020
_chemical_formula_moiety 'C30 H59 Br Si5'
_chemical_formula_sum 'C30 H59 Br Si5'
_chemical_formula_weight 640.13
_space_group_crystal_system monoclinic
_space_group_IT_number 14
_space_group_name_Hall '-P 2yn'
_space_group_name_H-M_alt 'P 1 21/n 1'
_atom_sites_solution_hydrogens geom
_audit_block_doi 10.5517/ccdc.csd.cc220v87
_audit_creation_method SHELXL-2018/1
_audit_update_record
;
2020-04-29 deposited with the CCDC.	2020-05-05 downloaded from the CCDC.
;
_cell_angle_alpha 90
_cell_angle_beta 92.750(2)
_cell_angle_gamma 90
_cell_formula_units_Z 4
_cell_length_a 10.1417(2)
_cell_length_b 16.7487(3)
_cell_length_c 22.3189(4)
_cell_measurement_reflns_used 43678
_cell_measurement_temperature 103(2)
_cell_measurement_theta_max 25.499
_cell_measurement_theta_min 2.350
_cell_volume 3786.73(12)
_computing_cell_refinement CrysAlisPro
_computing_data_collection CrystalClear
_computing_data_reduction CrysAlisPro
_computing_molecular_graphics 'Yadokari-XG 2011 (Wakita Nemoto et al., 2011)'
_computing_publication_material 'Yadokari-XG 2011 (Wakita,Nemoto et al., 2011)'
_computing_structure_refinement 'SHELXL-2018/1 (Sheldrick, 2018)'
_computing_structure_solution SHELXT
_diffrn_ambient_temperature 103(2)
_diffrn_detector_area_resol_mean 28.5714
_diffrn_measured_fraction_theta_full 0.988
_diffrn_measured_fraction_theta_max 0.926
_diffrn_measurement_device_type 'Rigaku Saturn'
_diffrn_measurement_method \w
_diffrn_radiation_type MoK\a
_diffrn_radiation_wavelength 0.71073
_diffrn_reflns_av_R_equivalents 0.0508
_diffrn_reflns_av_unetI/netI 0.0328
_diffrn_reflns_Laue_measured_fraction_full 0.988
_diffrn_reflns_Laue_measured_fraction_max 0.926
_diffrn_reflns_limit_h_max 13
_diffrn_reflns_limit_h_min -13
_diffrn_reflns_limit_k_max 22
_diffrn_reflns_limit_k_min -21
_diffrn_reflns_limit_l_max 29
_diffrn_reflns_limit_l_min -28
_diffrn_reflns_number 48856
_diffrn_reflns_point_group_measured_fraction_full 0.988
_diffrn_reflns_point_group_measured_fraction_max 0.926
_diffrn_reflns_theta_full 25.242
_diffrn_reflns_theta_max 28.366
_diffrn_reflns_theta_min 2.350
_diffrn_source 'fine-focus sealed tube'
_exptl_absorpt_coefficient_mu 1.260
_exptl_absorpt_correction_T_max 0.940
_exptl_absorpt_correction_T_min 0.906
_exptl_absorpt_correction_type multi-scan
_exptl_absorpt_process_details
;
 MULABS - Empirical Correction for Absorption Anisotropy.
 Blessing, R. H., Acta Cryst., A51, 33-38 (1995).
;
_exptl_crystal_colour yellow
_exptl_crystal_density_diffrn 1.123
_exptl_crystal_description block
_exptl_crystal_F_000 1376
_exptl_crystal_size_max 0.080
_exptl_crystal_size_mid 0.080
_exptl_crystal_size_min 0.050
_refine_diff_density_max 0.956
_refine_diff_density_min -0.495
_refine_diff_density_rms 0.063
_refine_ls_extinction_method none
_refine_ls_goodness_of_fit_ref 1.022
_refine_ls_hydrogen_treatment constr
_refine_ls_matrix_type full
_refine_ls_number_parameters 342
_refine_ls_number_reflns 8790
_refine_ls_number_restraints 0
_refine_ls_restrained_S_all 1.022
_refine_ls_R_factor_all 0.0482
_refine_ls_R_factor_gt 0.0372
_refine_ls_shift/su_max 0.001
_refine_ls_shift/su_mean 0.000
_refine_ls_structure_factor_coef Fsqd
_refine_ls_weighting_details 'w=1/[\s^2^(Fo^2^)+(0.0477P)^2^+2.5581P] where P=(Fo^2^+2Fc^2^)/3'
_refine_ls_weighting_scheme calc
_refine_ls_wR_factor_gt 0.0910
_refine_ls_wR_factor_ref 0.0956
_reflns_Friedel_coverage 0.000
_reflns_number_gt 7460
_reflns_number_total 8790
_reflns_threshold_expression 'I > 2\s(I)'
_cod_data_source_file d0dt01223h3.cif
_cod_data_source_block compound14
_cod_depositor_comments 'Adding full bibliography for 7704306--7704311.cif.'
_cod_original_sg_symbol_H-M 'P 21/n'
_cod_database_code 7704309
_shelx_shelxl_version_number 2018/1
_shelx_space_group_comment
;
The symmetry employed for this shelxl refinement is uniquely defined
by the following loop, which should always be used as a source of
symmetry information in preference to the above space-group names.
They are only intended as comments.
;
_shelx_estimated_absorpt_t_min 0.906
_shelx_estimated_absorpt_t_max 0.940

loop_
_space_group_symop_operation_xyz
'x, y, z'
'-x+1/2, y+1/2, -z+1/2'
'-x, -y, -z'
'x-1/2, -y-1/2, z-1/2'

loop_
_atom_site_label
_atom_site_type_symbol
_atom_site_fract_x
_atom_site_fract_y
_atom_site_fract_z
_atom_site_U_iso_or_equiv
_atom_site_adp_type
_atom_site_occupancy
_atom_site_site_symmetry_order
_atom_site_calc_flag
_atom_site_refinement_flags_posn
_atom_site_refinement_flags_adp
_atom_site_refinement_flags_occupancy
_atom_site_disorder_assembly
_atom_site_disorder_group
Br1 Br 0.23874(2) 0.46300(2) 0.50939(2) 0.02885(7) Uani 1 1 d . . . . .
Si1 Si 0.15803(5) 0.36916(3) 0.56858(2) 0.01472(11) Uani 1 1 d . . . . .
Si2 Si 0.18631(5) 0.11894(3) 0.51800(2) 0.01974(12) Uani 1 1 d . . . . .
Si3 Si 0.37309(6) 0.23060(3) 0.43703(2) 0.02399(13) Uani 1 1 d . . . . .
Si4 Si 0.25860(6) 0.36572(4) 0.76023(2) 0.02536(13) Uani 1 1 d . . . . .
Si5 Si 0.46144(7) 0.48056(4) 0.69215(3) 0.03060(14) Uani 1 1 d . . . . .
C1 C 0.30075(16) 0.30839(10) 0.59699(7) 0.0126(3) Uani 1 1 d . . . . .
C2 C 0.27270(17) 0.21701(11) 0.50568(7) 0.0149(3) Uani 1 1 d . . . . .
H31 H 0.199002 0.256329 0.499839 0.018 Uiso 1 1 calc R U . . .
C3 C 0.34437(16) 0.24358(10) 0.56306(8) 0.0136(3) Uani 1 1 d . . . . .
C4 C 0.52637(17) 0.22092(11) 0.63602(8) 0.0183(4) Uani 1 1 d . . . . .
C5 C 0.45698(17) 0.20153(11) 0.58317(8) 0.0168(3) Uani 1 1 d . . . . .
H1 H 0.486770 0.158288 0.559820 0.020 Uiso 1 1 calc R U . . .
C6 C 0.37099(17) 0.32932(10) 0.65079(8) 0.0146(3) Uani 1 1 d . . . . .
C7 C 0.33142(18) 0.39964(11) 0.68840(8) 0.0176(4) Uani 1 1 d . . . . .
H32 H 0.255416 0.424182 0.664864 0.021 Uiso 1 1 calc R U . . .
C8 C 0.48097(17) 0.28459(11) 0.66926(8) 0.0185(4) Uani 1 1 d . . . . .
H2 H 0.526849 0.298028 0.705986 0.022 Uiso 1 1 calc R U . . .
C9 C 0.00406(18) 0.39140(12) 0.60129(9) 0.0224(4) Uani 1 1 d . . . . .
C10 C -0.01186(18) 0.34269(12) 0.55429(9) 0.0218(4) Uani 1 1 d . . . . .
C11 C 0.0927(2) 0.12817(13) 0.58770(10) 0.0285(4) Uani 1 1 d . . . . .
H13 H 0.034481 0.174837 0.584473 0.043 Uiso 1 1 calc R U . . .
H14 H 0.154824 0.134558 0.622371 0.043 Uiso 1 1 calc R U . . .
H15 H 0.039625 0.079974 0.592847 0.043 Uiso 1 1 calc R U . . .
C12 C 0.5482(2) 0.48175(14) 0.62120(11) 0.0319(5) Uani 1 1 d . . . . .
H51 H 0.617662 0.522473 0.623486 0.048 Uiso 1 1 calc R U . . .
H52 H 0.485195 0.494122 0.587829 0.048 Uiso 1 1 calc R U . . .
H53 H 0.587809 0.429280 0.614653 0.048 Uiso 1 1 calc R U . . .
C13 C 0.64704(19) 0.17378(13) 0.65977(9) 0.0254(4) Uani 1 1 d . . . . .
C14 C -0.1259(2) 0.30777(14) 0.51891(10) 0.0293(5) Uani 1 1 d . . . . .
H3 H -0.208649 0.331631 0.532474 0.035 Uiso 1 1 calc R U . . .
H4 H -0.129345 0.249613 0.526588 0.035 Uiso 1 1 calc R U . . .
C15 C -0.0844(2) 0.43594(14) 0.64142(10) 0.0322(5) Uani 1 1 d . . . . .
H5 H -0.077538 0.412043 0.682025 0.039 Uiso 1 1 calc R U . . .
H6 H -0.177017 0.430309 0.625852 0.039 Uiso 1 1 calc R U . . .
C16 C 0.1235(2) 0.29360(14) 0.74186(10) 0.0325(5) Uani 1 1 d . . . . .
H42 H 0.159483 0.246789 0.721980 0.049 Uiso 1 1 calc R U . . .
H43 H 0.056643 0.319051 0.715051 0.049 Uiso 1 1 calc R U . . .
H44 H 0.083068 0.276920 0.778856 0.049 Uiso 1 1 calc R U . . .
C17 C -0.1173(2) 0.32182(15) 0.45235(10) 0.0346(5) Uani 1 1 d . . . . .
H7 H -0.121757 0.379250 0.444096 0.052 Uiso 1 1 calc R U . . .
H8 H -0.190951 0.294814 0.430746 0.052 Uiso 1 1 calc R U . . .
H9 H -0.033614 0.300504 0.439025 0.052 Uiso 1 1 calc R U . . .
C18 C 0.2987(2) 0.03144(12) 0.52862(10) 0.0304(5) Uani 1 1 d . . . . .
H16 H 0.246218 -0.017072 0.533358 0.046 Uiso 1 1 calc R U . . .
H17 H 0.356540 0.039547 0.564552 0.046 Uiso 1 1 calc R U . . .
H18 H 0.352468 0.025878 0.493522 0.046 Uiso 1 1 calc R U . . .
C19 C 0.0703(3) 0.09976(14) 0.45224(11) 0.0383(6) Uani 1 1 d . . . . .
H19 H 0.017452 0.052161 0.459856 0.057 Uiso 1 1 calc R U . . .
H20 H 0.120710 0.091180 0.416418 0.057 Uiso 1 1 calc R U . . .
H21 H 0.011769 0.145847 0.445878 0.057 Uiso 1 1 calc R U . . .
C20 C 0.2603(2) 0.26791(16) 0.37467(10) 0.0379(5) Uani 1 1 d . . . . .
H33 H 0.309348 0.273101 0.338092 0.057 Uiso 1 1 calc R U . . .
H34 H 0.224873 0.320113 0.385511 0.057 Uiso 1 1 calc R U . . .
H35 H 0.187420 0.230109 0.367651 0.057 Uiso 1 1 calc R U . . .
C21 C 0.6909(2) 0.11186(15) 0.61543(12) 0.0384(6) Uani 1 1 d . . . . .
H22 H 0.620009 0.072867 0.607830 0.058 Uiso 1 1 calc R U . . .
H23 H 0.769873 0.084500 0.632036 0.058 Uiso 1 1 calc R U . . .
H24 H 0.711177 0.138153 0.577742 0.058 Uiso 1 1 calc R U . . .
C22 C 0.6123(2) 0.13312(17) 0.71819(12) 0.0446(7) Uani 1 1 d . . . . .
H25 H 0.540161 0.095080 0.710101 0.067 Uiso 1 1 calc R U . . .
H26 H 0.584479 0.173490 0.746767 0.067 Uiso 1 1 calc R U . . .
H27 H 0.689790 0.104703 0.735203 0.067 Uiso 1 1 calc R U . . .
C23 C -0.0501(3) 0.52288(15) 0.64572(11) 0.0412(6) Uani 1 1 d . . . . .
H10 H 0.041702 0.528762 0.660797 0.062 Uiso 1 1 calc R U . . .
H11 H -0.108639 0.549314 0.673246 0.062 Uiso 1 1 calc R U . . .
H12 H -0.061061 0.547403 0.605924 0.062 Uiso 1 1 calc R U . . .
C24 C 0.7635(2) 0.23064(15) 0.67366(11) 0.0357(5) Uani 1 1 d . . . . .
H28 H 0.840546 0.199786 0.688303 0.054 Uiso 1 1 calc R U . . .
H29 H 0.739439 0.269018 0.704435 0.054 Uiso 1 1 calc R U . . .
H30 H 0.784660 0.259373 0.637100 0.054 Uiso 1 1 calc R U . . .
C25 C 0.5038(2) 0.30611(18) 0.45289(12) 0.0441(6) Uani 1 1 d . . . . .
H36 H 0.566871 0.285730 0.483848 0.066 Uiso 1 1 calc R U . . .
H37 H 0.463782 0.355478 0.467023 0.066 Uiso 1 1 calc R U . . .
H38 H 0.549939 0.317043 0.416173 0.066 Uiso 1 1 calc R U . . .
C26 C 0.3785(4) 0.57908(15) 0.69998(16) 0.0666(10) Uani 1 1 d . . . . .
H54 H 0.444341 0.621829 0.698780 0.100 Uiso 1 1 calc R U . . .
H55 H 0.335362 0.580999 0.738308 0.100 Uiso 1 1 calc R U . . .
H56 H 0.312320 0.586217 0.666978 0.100 Uiso 1 1 calc R U . . .
C27 C 0.4514(4) 0.13749(19) 0.41173(14) 0.0692(11) Uani 1 1 d . . . . .
H39 H 0.498668 0.148186 0.375290 0.104 Uiso 1 1 calc R U . . .
H40 H 0.383316 0.097012 0.403197 0.104 Uiso 1 1 calc R U . . .
H41 H 0.513771 0.117973 0.443297 0.104 Uiso 1 1 calc R U . . .
C28 C 0.1924(4) 0.45542(17) 0.79850(14) 0.0606(9) Uani 1 1 d . . . . .
H45 H 0.143382 0.438423 0.833083 0.091 Uiso 1 1 calc R U . . .
H46 H 0.133268 0.484830 0.770352 0.091 Uiso 1 1 calc R U . . .
H47 H 0.265717 0.490038 0.812127 0.091 Uiso 1 1 calc R U . . .
C29 C 0.3776(3) 0.3126(2) 0.81209(12) 0.0594(9) Uani 1 1 d . . . . .
H48 H 0.338691 0.305688 0.851114 0.089 Uiso 1 1 calc R U . . .
H49 H 0.458922 0.343991 0.817167 0.089 Uiso 1 1 calc R U . . .
H50 H 0.397871 0.260197 0.795356 0.089 Uiso 1 1 calc R U . . .
C30 C 0.5870(4) 0.4666(2) 0.75543(14) 0.0759(12) Uani 1 1 d . . . . .
H57 H 0.624316 0.412768 0.753601 0.114 Uiso 1 1 calc R U . . .
H58 H 0.544918 0.473749 0.793686 0.114 Uiso 1 1 calc R U . . .
H59 H 0.657641 0.506124 0.752172 0.114 Uiso 1 1 calc R U . . .

loop_
_atom_site_aniso_label
_atom_site_aniso_U_11
_atom_site_aniso_U_22
_atom_site_aniso_U_33
_atom_site_aniso_U_23
_atom_site_aniso_U_13
_atom_site_aniso_U_12
Br1 0.02949(12) 0.02656(12) 0.03057(12) 0.01391(8) 0.00209(8) 0.00192(8)
Si1 0.0149(2) 0.0150(2) 0.0141(2) -0.00075(18) -0.00118(17) 0.00367(18)
Si2 0.0255(3) 0.0141(2) 0.0191(2) -0.00228(19) -0.0034(2) -0.0015(2)
Si3 0.0288(3) 0.0263(3) 0.0174(3) 0.0036(2) 0.0071(2) 0.0104(2)
Si4 0.0314(3) 0.0305(3) 0.0143(2) -0.0019(2) 0.0029(2) -0.0093(2)
Si5 0.0384(3) 0.0268(3) 0.0267(3) -0.0067(2) 0.0032(2) -0.0172(3)
C1 0.0117(7) 0.0121(8) 0.0137(8) 0.0017(6) -0.0004(6) 0.0003(6)
C2 0.0167(8) 0.0146(8) 0.0133(8) -0.0012(6) -0.0014(6) 0.0032(7)
C3 0.0136(8) 0.0137(8) 0.0135(8) 0.0015(6) -0.0005(6) -0.0008(6)
C4 0.0127(8) 0.0191(9) 0.0226(9) 0.0077(7) -0.0017(7) -0.0007(7)
C5 0.0161(8) 0.0139(8) 0.0205(9) 0.0014(7) 0.0013(7) 0.0020(7)
C6 0.0149(8) 0.0141(8) 0.0149(8) 0.0024(6) 0.0007(6) -0.0032(6)
C7 0.0210(9) 0.0188(9) 0.0128(8) -0.0027(7) -0.0012(7) -0.0042(7)
C8 0.0162(8) 0.0229(9) 0.0160(8) 0.0040(7) -0.0046(7) -0.0041(7)
C9 0.0185(9) 0.0268(10) 0.0219(9) 0.0030(8) 0.0007(7) 0.0079(8)
C10 0.0166(8) 0.0238(10) 0.0248(10) 0.0037(8) -0.0017(7) 0.0046(7)
C11 0.0293(10) 0.0241(10) 0.0325(11) 0.0045(9) 0.0070(9) -0.0030(8)
C12 0.0252(10) 0.0299(11) 0.0412(13) 0.0019(10) 0.0082(9) -0.0062(9)
C13 0.0161(9) 0.0293(11) 0.0304(10) 0.0118(9) -0.0034(8) 0.0061(8)
C14 0.0201(9) 0.0334(12) 0.0337(11) -0.0006(9) -0.0057(8) -0.0002(8)
C15 0.0278(11) 0.0403(13) 0.0291(11) 0.0004(10) 0.0065(9) 0.0117(10)
C16 0.0346(11) 0.0315(12) 0.0313(11) 0.0076(9) 0.0015(9) -0.0096(9)
C17 0.0295(11) 0.0415(13) 0.0316(12) -0.0070(10) -0.0092(9) 0.0045(10)
C18 0.0422(13) 0.0164(10) 0.0329(11) 0.0000(8) 0.0034(10) 0.0045(9)
C19 0.0495(14) 0.0267(11) 0.0366(12) -0.0015(10) -0.0180(11) -0.0114(10)
C20 0.0434(13) 0.0500(15) 0.0200(10) 0.0071(10) -0.0015(9) 0.0000(11)
C21 0.0262(11) 0.0353(13) 0.0528(15) -0.0001(11) -0.0073(10) 0.0131(10)
C22 0.0331(12) 0.0510(16) 0.0498(15) 0.0302(13) 0.0043(11) 0.0143(11)
C23 0.0511(15) 0.0404(14) 0.0327(12) -0.0083(10) 0.0069(11) 0.0178(12)
C24 0.0185(10) 0.0490(14) 0.0389(13) 0.0026(11) -0.0058(9) 0.0013(10)
C25 0.0256(11) 0.0679(18) 0.0392(13) 0.0209(13) 0.0048(10) -0.0079(12)
C26 0.099(3) 0.0220(13) 0.084(2) -0.0184(14) 0.057(2) -0.0205(15)
C27 0.107(3) 0.0539(18) 0.0516(17) 0.0150(14) 0.0520(18) 0.0434(18)
C28 0.096(2) 0.0422(15) 0.0481(16) -0.0193(13) 0.0467(17) -0.0220(16)
C29 0.0497(16) 0.101(3) 0.0266(12) 0.0302(15) -0.0118(11) -0.0156(16)
C30 0.081(2) 0.097(3) 0.0465(17) 0.0074(17) -0.0289(16) -0.066(2)

loop_
_atom_type_symbol
_atom_type_description
_atom_type_scat_dispersion_real
_atom_type_scat_dispersion_imag
_atom_type_scat_source
Si Si 0.0817 0.0704 'International Tables Vol C Tables 4.2.6.8 and 6.1.1.4'
Br Br -0.2901 2.4595 'International Tables Vol C Tables 4.2.6.8 and 6.1.1.4'
C C 0.0033 0.0016 'International Tables Vol C Tables 4.2.6.8 and 6.1.1.4'
H H 0.0000 0.0000 'International Tables Vol C Tables 4.2.6.8 and 6.1.1.4'

loop_
_geom_angle_atom_site_label_1
_geom_angle_atom_site_label_2
_geom_angle_atom_site_label_3
_geom_angle
_geom_angle_site_symmetry_1
_geom_angle_site_symmetry_3
_geom_angle_publ_flag
C10 Si1 C9 43.61(9) . . ?
C10 Si1 C1 130.70(9) . . ?
C9 Si1 C1 130.88(8) . . ?
C10 Si1 Br1 116.43(7) . . ?
C9 Si1 Br1 116.45(7) . . ?
C1 Si1 Br1 106.62(6) . . ?
C19 Si2 C18 108.87(11) . . ?
C19 Si2 C11 110.07(11) . . ?
C18 Si2 C11 106.95(10) . . ?
C19 Si2 C2 108.35(9) . . ?
C18 Si2 C2 114.65(9) . . ?
C11 Si2 C2 107.90(9) . . ?
C27 Si3 C25 108.63(16) . . ?
C27 Si3 C20 108.14(15) . . ?
C25 Si3 C20 108.73(12) . . ?
C27 Si3 C2 113.64(11) . . ?
C25 Si3 C2 109.56(10) . . ?
C20 Si3 C2 108.03(10) . . ?
C16 Si4 C29 106.05(13) . . ?
C16 Si4 C28 110.25(13) . . ?
C29 Si4 C28 109.69(17) . . ?
C16 Si4 C7 108.86(9) . . ?
C29 Si4 C7 113.89(11) . . ?
C28 Si4 C7 108.09(11) . . ?
C12 Si5 C26 107.84(12) . . ?
C12 Si5 C30 108.26(15) . . ?
C26 Si5 C30 109.47(18) . . ?
C12 Si5 C7 109.25(9) . . ?
C26 Si5 C7 108.79(12) . . ?
C30 Si5 C7 113.11(11) . . ?
C3 C1 C6 119.39(15) . . ?
C3 C1 Si1 119.96(12) . . ?
C6 C1 Si1 120.55(13) . . ?
C3 C2 Si2 109.93(12) . . ?
C3 C2 Si3 113.29(12) . . ?
Si2 C2 Si3 119.59(9) . . ?
C3 C2 H31 104.1 . . ?
Si2 C2 H31 104.1 . . ?
Si3 C2 H31 104.1 . . ?
C5 C3 C1 119.30(16) . . ?
C5 C3 C2 118.48(15) . . ?
C1 C3 C2 122.22(15) . . ?
C5 C4 C8 117.86(16) . . ?
C5 C4 C13 122.71(17) . . ?
C8 C4 C13 119.41(17) . . ?
C4 C5 C3 122.02(17) . . ?
C4 C5 H1 119.0 . . ?
C3 C5 H1 119.0 . . ?
C8 C6 C1 118.94(16) . . ?
C8 C6 C7 119.08(16) . . ?
C1 C6 C7 121.97(15) . . ?
C6 C7 Si4 111.27(12) . . ?
C6 C7 Si5 112.33(12) . . ?
Si4 C7 Si5 118.65(9) . . ?
C6 C7 H32 104.3 . . ?
Si4 C7 H32 104.3 . . ?
Si5 C7 H32 104.3 . . ?
C6 C8 C4 122.48(16) . . ?
C6 C8 H2 118.8 . . ?
C4 C8 H2 118.8 . . ?
C10 C9 C15 136.27(19) . . ?
C10 C9 Si1 68.14(12) . . ?
C15 C9 Si1 154.85(17) . . ?
C9 C10 C14 136.04(19) . . ?
C9 C10 Si1 68.25(12) . . ?
C14 C10 Si1 155.12(16) . . ?
Si2 C11 H13 109.5 . . ?
Si2 C11 H14 109.5 . . ?
H13 C11 H14 109.5 . . ?
Si2 C11 H15 109.5 . . ?
H13 C11 H15 109.5 . . ?
H14 C11 H15 109.5 . . ?
Si5 C12 H51 109.5 . . ?
Si5 C12 H52 109.5 . . ?
H51 C12 H52 109.5 . . ?
Si5 C12 H53 109.5 . . ?
H51 C12 H53 109.5 . . ?
H52 C12 H53 109.5 . . ?
C21 C13 C22 109.9(2) . . ?
C21 C13 C4 112.46(17) . . ?
C22 C13 C4 108.20(16) . . ?
C21 C13 C24 108.01(18) . . ?
C22 C13 C24 108.10(19) . . ?
C4 C13 C24 110.13(17) . . ?
C10 C14 C17 112.37(18) . . ?
C10 C14 H3 109.1 . . ?
C17 C14 H3 109.1 . . ?
C10 C14 H4 109.1 . . ?
C17 C14 H4 109.1 . . ?
H3 C14 H4 107.9 . . ?
C9 C15 C23 112.24(19) . . ?
C9 C15 H5 109.2 . . ?
C23 C15 H5 109.2 . . ?
C9 C15 H6 109.2 . . ?
C23 C15 H6 109.2 . . ?
H5 C15 H6 107.9 . . ?
Si4 C16 H42 109.5 . . ?
Si4 C16 H43 109.5 . . ?
H42 C16 H43 109.5 . . ?
Si4 C16 H44 109.5 . . ?
H42 C16 H44 109.5 . . ?
H43 C16 H44 109.5 . . ?
C14 C17 H7 109.5 . . ?
C14 C17 H8 109.5 . . ?
H7 C17 H8 109.5 . . ?
C14 C17 H9 109.5 . . ?
H7 C17 H9 109.5 . . ?
H8 C17 H9 109.5 . . ?
Si2 C18 H16 109.5 . . ?
Si2 C18 H17 109.5 . . ?
H16 C18 H17 109.5 . . ?
Si2 C18 H18 109.5 . . ?
H16 C18 H18 109.5 . . ?
H17 C18 H18 109.5 . . ?
Si2 C19 H19 109.5 . . ?
Si2 C19 H20 109.5 . . ?
H19 C19 H20 109.5 . . ?
Si2 C19 H21 109.5 . . ?
H19 C19 H21 109.5 . . ?
H20 C19 H21 109.5 . . ?
Si3 C20 H33 109.5 . . ?
Si3 C20 H34 109.5 . . ?
H33 C20 H34 109.5 . . ?
Si3 C20 H35 109.5 . . ?
H33 C20 H35 109.5 . . ?
H34 C20 H35 109.5 . . ?
C13 C21 H22 109.5 . . ?
C13 C21 H23 109.5 . . ?
H22 C21 H23 109.5 . . ?
C13 C21 H24 109.5 . . ?
H22 C21 H24 109.5 . . ?
H23 C21 H24 109.5 . . ?
C13 C22 H25 109.5 . . ?
C13 C22 H26 109.5 . . ?
H25 C22 H26 109.5 . . ?
C13 C22 H27 109.5 . . ?
H25 C22 H27 109.5 . . ?
H26 C22 H27 109.5 . . ?
C15 C23 H10 109.5 . . ?
C15 C23 H11 109.5 . . ?
H10 C23 H11 109.5 . . ?
C15 C23 H12 109.5 . . ?
H10 C23 H12 109.5 . . ?
H11 C23 H12 109.5 . . ?
C13 C24 H28 109.5 . . ?
C13 C24 H29 109.5 . . ?
H28 C24 H29 109.5 . . ?
C13 C24 H30 109.5 . . ?
H28 C24 H30 109.5 . . ?
H29 C24 H30 109.5 . . ?
Si3 C25 H36 109.5 . . ?
Si3 C25 H37 109.5 . . ?
H36 C25 H37 109.5 . . ?
Si3 C25 H38 109.5 . . ?
H36 C25 H38 109.5 . . ?
H37 C25 H38 109.5 . . ?
Si5 C26 H54 109.5 . . ?
Si5 C26 H55 109.5 . . ?
H54 C26 H55 109.5 . . ?
Si5 C26 H56 109.5 . . ?
H54 C26 H56 109.5 . . ?
H55 C26 H56 109.5 . . ?
Si3 C27 H39 109.5 . . ?
Si3 C27 H40 109.5 . . ?
H39 C27 H40 109.5 . . ?
Si3 C27 H41 109.5 . . ?
H39 C27 H41 109.5 . . ?
H40 C27 H41 109.5 . . ?
Si4 C28 H45 109.5 . . ?
Si4 C28 H46 109.5 . . ?
H45 C28 H46 109.5 . . ?
Si4 C28 H47 109.5 . . ?
H45 C28 H47 109.5 . . ?
H46 C28 H47 109.5 . . ?
Si4 C29 H48 109.5 . . ?
Si4 C29 H49 109.5 . . ?
H48 C29 H49 109.5 . . ?
Si4 C29 H50 109.5 . . ?
H48 C29 H50 109.5 . . ?
H49 C29 H50 109.5 . . ?
Si5 C30 H57 109.5 . . ?
Si5 C30 H58 109.5 . . ?
H57 C30 H58 109.5 . . ?
Si5 C30 H59 109.5 . . ?
H57 C30 H59 109.5 . . ?
H58 C30 H59 109.5 . . ?

loop_
_geom_bond_atom_site_label_1
_geom_bond_atom_site_label_2
_geom_bond_distance
_geom_bond_site_symmetry_2
_geom_bond_publ_flag
Br1 Si1 2.2336(5) . ?
Si1 C10 1.793(2) . ?
Si1 C9 1.7942(19) . ?
Si1 C1 1.8561(17) . ?
Si2 C19 1.864(2) . ?
Si2 C18 1.865(2) . ?
Si2 C11 1.867(2) . ?
Si2 C2 1.8879(19) . ?
Si3 C27 1.851(3) . ?
Si3 C25 1.854(3) . ?
Si3 C20 1.866(2) . ?
Si3 C2 1.8936(18) . ?
Si4 C16 1.858(2) . ?
Si4 C29 1.858(3) . ?
Si4 C28 1.869(3) . ?
Si4 C7 1.8848(18) . ?
Si5 C12 1.848(2) . ?
Si5 C26 1.864(3) . ?
Si5 C30 1.871(3) . ?
Si5 C7 1.8900(19) . ?
C1 C3 1.407(2) . ?
C1 C6 1.411(2) . ?
C2 C3 1.509(2) . ?
C2 H31 1.0000 . ?
C3 C5 1.397(2) . ?
C4 C5 1.383(3) . ?
C4 C8 1.390(3) . ?
C4 C13 1.530(2) . ?
C5 H1 0.9500 . ?
C6 C8 1.390(2) . ?
C6 C7 1.512(2) . ?
C7 H32 1.0000 . ?
C8 H2 0.9500 . ?
C9 C10 1.333(3) . ?
C9 C15 1.497(3) . ?
C10 C14 1.488(3) . ?
C11 H13 0.9800 . ?
C11 H14 0.9800 . ?
C11 H15 0.9800 . ?
C12 H51 0.9800 . ?
C12 H52 0.9800 . ?
C12 H53 0.9800 . ?
C13 C21 1.515(3) . ?
C13 C22 1.527(3) . ?
C13 C24 1.537(3) . ?
C14 C17 1.511(3) . ?
C14 H3 0.9900 . ?
C14 H4 0.9900 . ?
C15 C23 1.499(3) . ?
C15 H5 0.9900 . ?
C15 H6 0.9900 . ?
C16 H42 0.9800 . ?
C16 H43 0.9800 . ?
C16 H44 0.9800 . ?
C17 H7 0.9800 . ?
C17 H8 0.9800 . ?
C17 H9 0.9800 . ?
C18 H16 0.9800 . ?
C18 H17 0.9800 . ?
C18 H18 0.9800 . ?
C19 H19 0.9800 . ?
C19 H20 0.9800 . ?
C19 H21 0.9800 . ?
C20 H33 0.9800 . ?
C20 H34 0.9800 . ?
C20 H35 0.9800 . ?
C21 H22 0.9800 . ?
C21 H23 0.9800 . ?
C21 H24 0.9800 . ?
C22 H25 0.9800 . ?
C22 H26 0.9800 . ?
C22 H27 0.9800 . ?
C23 H10 0.9800 . ?
C23 H11 0.9800 . ?
C23 H12 0.9800 . ?
C24 H28 0.9800 . ?
C24 H29 0.9800 . ?
C24 H30 0.9800 . ?
C25 H36 0.9800 . ?
C25 H37 0.9800 . ?
C25 H38 0.9800 . ?
C26 H54 0.9800 . ?
C26 H55 0.9800 . ?
C26 H56 0.9800 . ?
C27 H39 0.9800 . ?
C27 H40 0.9800 . ?
C27 H41 0.9800 . ?
C28 H45 0.9800 . ?
C28 H46 0.9800 . ?
C28 H47 0.9800 . ?
C29 H48 0.9800 . ?
C29 H49 0.9800 . ?
C29 H50 0.9800 . ?
C30 H57 0.9800 . ?
C30 H58 0.9800 . ?
C30 H59 0.9800 . ?

loop_
_geom_torsion_atom_site_label_1
_geom_torsion_atom_site_label_2
_geom_torsion_atom_site_label_3
_geom_torsion_atom_site_label_4
_geom_torsion
_geom_torsion_site_symmetry_1
_geom_torsion_site_symmetry_2
_geom_torsion_site_symmetry_3
_geom_torsion_site_symmetry_4
_geom_torsion_publ_flag
C10 Si1 C1 C3 64.00(18) . . . . ?
C9 Si1 C1 C3 122.77(15) . . . . ?
Br1 Si1 C1 C3 -86.41(14) . . . . ?
C10 Si1 C1 C6 -119.67(15) . . . . ?
C9 Si1 C1 C6 -60.91(18) . . . . ?
Br1 Si1 C1 C6 89.92(13) . . . . ?
C19 Si2 C2 C3 167.66(14) . . . . ?
C18 Si2 C2 C3 -70.52(15) . . . . ?
C11 Si2 C2 C3 48.50(14) . . . . ?
C19 Si2 C2 Si3 -58.74(14) . . . . ?
C18 Si2 C2 Si3 63.08(13) . . . . ?
C11 Si2 C2 Si3 -177.89(10) . . . . ?
C27 Si3 C2 C3 100.45(19) . . . . ?
C25 Si3 C2 C3 -21.27(16) . . . . ?
C20 Si3 C2 C3 -139.56(14) . . . . ?
C27 Si3 C2 Si2 -31.72(19) . . . . ?
C25 Si3 C2 Si2 -153.44(12) . . . . ?
C20 Si3 C2 Si2 88.27(13) . . . . ?
C6 C1 C3 C5 -0.4(2) . . . . ?
Si1 C1 C3 C5 175.98(13) . . . . ?
C6 C1 C3 C2 178.91(15) . . . . ?
Si1 C1 C3 C2 -4.7(2) . . . . ?
Si2 C2 C3 C5 70.92(18) . . . . ?
Si3 C2 C3 C5 -65.80(19) . . . . ?
Si2 C2 C3 C1 -108.39(16) . . . . ?
Si3 C2 C3 C1 114.89(16) . . . . ?
C8 C4 C5 C3 -0.2(3) . . . . ?
C13 C4 C5 C3 177.87(17) . . . . ?
C1 C3 C5 C4 0.9(3) . . . . ?
C2 C3 C5 C4 -178.45(16) . . . . ?
C3 C1 C6 C8 -0.7(2) . . . . ?
Si1 C1 C6 C8 -177.09(13) . . . . ?
C3 C1 C6 C7 178.31(15) . . . . ?
Si1 C1 C6 C7 2.0(2) . . . . ?
C8 C6 C7 Si4 -72.16(18) . . . . ?
C1 C6 C7 Si4 108.79(16) . . . . ?
C8 C6 C7 Si5 63.58(19) . . . . ?
C1 C6 C7 Si5 -115.47(16) . . . . ?
C16 Si4 C7 C6 -52.76(15) . . . . ?
C29 Si4 C7 C6 65.33(18) . . . . ?
C28 Si4 C7 C6 -172.51(16) . . . . ?
C16 Si4 C7 Si5 174.60(11) . . . . ?
C29 Si4 C7 Si5 -67.31(17) . . . . ?
C28 Si4 C7 Si5 54.85(17) . . . . ?
C12 Si5 C7 C6 31.75(16) . . . . ?
C26 Si5 C7 C6 149.23(16) . . . . ?
C30 Si5 C7 C6 -88.91(19) . . . . ?
C12 Si5 C7 Si4 163.92(11) . . . . ?
C26 Si5 C7 Si4 -78.60(16) . . . . ?
C30 Si5 C7 Si4 43.3(2) . . . . ?
C1 C6 C8 C4 1.5(3) . . . . ?
C7 C6 C8 C4 -177.61(16) . . . . ?
C5 C4 C8 C6 -1.0(3) . . . . ?
C13 C4 C8 C6 -179.14(17) . . . . ?
C1 Si1 C9 C10 -109.99(14) . . . . ?
Br1 Si1 C9 C10 101.46(12) . . . . ?
C10 Si1 C9 C15 -167.8(4) . . . . ?
C1 Si1 C9 C15 82.2(4) . . . . ?
Br1 Si1 C9 C15 -66.3(4) . . . . ?
C15 C9 C10 C14 -0.9(4) . . . . ?
Si1 C9 C10 C14 -173.4(3) . . . . ?
C15 C9 C10 Si1 172.5(3) . . . . ?
C1 Si1 C10 C9 110.40(14) . . . . ?
Br1 Si1 C10 C9 -101.50(11) . . . . ?
C9 Si1 C10 C14 169.1(4) . . . . ?
C1 Si1 C10 C14 -80.5(4) . . . . ?
Br1 Si1 C10 C14 67.6(4) . . . . ?
C5 C4 C13 C21 7.5(3) . . . . ?
C8 C4 C13 C21 -174.50(18) . . . . ?
C5 C4 C13 C22 -114.1(2) . . . . ?
C8 C4 C13 C22 64.0(2) . . . . ?
C5 C4 C13 C24 128.0(2) . . . . ?
C8 C4 C13 C24 -54.0(2) . . . . ?
C9 C10 C14 C17 127.9(3) . . . . ?
Si1 C10 C14 C17 -37.4(5) . . . . ?
C10 C9 C15 C23 -127.6(3) . . . . ?
Si1 C9 C15 C23 35.9(5) . . . . ?
